data_4507644
loop_
_publ_author_name
'N\"ather, Christian'
'Jess, Inke'
'Jones, Peter G.'
'Taouss, Christina'
'Teschmit, Nicole'

_publ_section_title
;
 Structural, Thermodynamic, and Kinetic Aspects of the Polymorphism of
 Trimethylthiourea: The Influence of Kinetics on the Transformations
 between Polymorphs
;
_journal_issue 4
_journal_name_full 'Crystal Growth &amp; Design'
_journal_page_first 1676
_journal_paper_doi 10.1021/cg400005d
_journal_volume 13
_journal_year 2013
_chemical_formula_sum 'C4 H10 N2 S'
_chemical_formula_weight 118.20
_chemical_name_systematic
;
 ?
;
_space_group_IT_number 14
_symmetry_cell_setting monoclinic
_symmetry_space_group_name_Hall '-P 2yn'
_symmetry_space_group_name_H-M 'P 1 21/n 1'
_atom_sites_solution_hydrogens geom
_atom_sites_solution_primary direct
_atom_sites_solution_secondary difmap
_audit_creation_method SHELXL-97
_cell_angle_alpha 90.00
_cell_angle_beta 101.202(4)
_cell_angle_gamma 90.00
_cell_formula_units_Z 4
_cell_length_a 4.9388(2)
_cell_length_b 11.6530(4)
_cell_length_c 11.0955(5)
_cell_measurement_reflns_used 8708
_cell_measurement_temperature 100(2)
_cell_measurement_theta_max 30.9281
_cell_measurement_theta_min 2.5555
_cell_volume 626.40(4)
_computing_cell_refinement
;
CrysAlisPro, Oxford Diffraction Ltd.,
Version 1.171.35.19 (release 27-10-2011 CrysAlis171 .NET)
(compiled Oct 27 2011,15:02:11)
;
_computing_data_collection
;
CrysAlisPro, Oxford Diffraction Ltd.,
Version 1.171.35.19 (release 27-10-2011 CrysAlis171 .NET)
(compiled Oct 27 2011,15:02:11)
;
_computing_data_reduction
;
CrysAlisPro, Oxford Diffraction Ltd.,
Version 1.171.35.19 (release 27-10-2011 CrysAlis171 .NET)
(compiled Oct 27 2011,15:02:11)
;
_computing_molecular_graphics 'Bruker XP'
_computing_publication_material SHELXL-97
_computing_structure_refinement 'SHELXL-97 (Sheldrick, 1997)'
_computing_structure_solution 'SHELXS-97 (Sheldrick, 1990)'
_diffrn_ambient_temperature 100(2)
_diffrn_detector_area_resol_mean 16.1419
_diffrn_measured_fraction_theta_full 0.986
_diffrn_measured_fraction_theta_max 0.944
_diffrn_measurement_device_type 'Oxford Diffraction Xcalibur, Eos'
_diffrn_measurement_method \w-scan
_diffrn_radiation_monochromator graphite
_diffrn_radiation_source 'Enhance (Mo) X-ray Source'
_diffrn_radiation_type MoK\a
_diffrn_radiation_wavelength 0.71073
_diffrn_reflns_av_R_equivalents 0.0348
_diffrn_reflns_av_sigmaI/netI 0.0153
_diffrn_reflns_limit_h_max 7
_diffrn_reflns_limit_h_min -7
_diffrn_reflns_limit_k_max 16
_diffrn_reflns_limit_k_min -16
_diffrn_reflns_limit_l_max 15
_diffrn_reflns_limit_l_min -15
_diffrn_reflns_number 31347
_diffrn_reflns_theta_full 30.50
_diffrn_reflns_theta_max 31.00
_diffrn_reflns_theta_min 2.56
_exptl_absorpt_coefficient_mu 0.398
_exptl_absorpt_correction_T_max 1.00000
_exptl_absorpt_correction_T_min 0.93442
_exptl_absorpt_correction_type multi-scan
_exptl_absorpt_process_details
;
CrysAlisPro, Oxford Diffraction Ltd.,
Version 1.171.35.19 (release 27-10-2011 CrysAlis171 .NET)
(compiled Oct 27 2011,15:02:11)
;
_exptl_crystal_colour colourless
_exptl_crystal_density_diffrn 1.253
_exptl_crystal_density_method 'not measured'
_exptl_crystal_description tablet
_exptl_crystal_F_000 256
_exptl_crystal_size_max 0.30
_exptl_crystal_size_mid 0.20
_exptl_crystal_size_min 0.05
_refine_diff_density_max 0.328
_refine_diff_density_min -0.194
_refine_diff_density_rms 0.046
_refine_ls_extinction_method none
_refine_ls_goodness_of_fit_ref 1.058
_refine_ls_hydrogen_treatment mixed
_refine_ls_matrix_type full
_refine_ls_number_parameters 71
_refine_ls_number_reflns 1887
_refine_ls_number_restraints 0
_refine_ls_restrained_S_all 1.058
_refine_ls_R_factor_all 0.0309
_refine_ls_R_factor_gt 0.0249
_refine_ls_shift/su_max 0.000
_refine_ls_shift/su_mean 0.000
_refine_ls_structure_factor_coef Fsqd
_refine_ls_weighting_details 'calc w=1/[\s^2^(Fo^2^)+(0.0259P)^2^+0.2231P] where P=(Fo^2^+2Fc^2^)/3'
_refine_ls_weighting_scheme calc
_refine_ls_wR_factor_gt 0.0589
_refine_ls_wR_factor_ref 0.0616
_reflns_number_gt 1678
_reflns_number_total 1887
_reflns_threshold_expression >2sigma(I)
_cod_data_source_file cg400005d_si_003.cif
_cod_data_source_block tanne
_cod_original_sg_symbol_H-M 'P 21/n'
_cod_database_code 4507644

loop_
_symmetry_equiv_pos_as_xyz
'x, y, z'
'-x+1/2, y+1/2, -z+1/2'
'-x, -y, -z'
'x-1/2, -y-1/2, z-1/2'

loop_
_atom_site_label
_atom_site_type_symbol
_atom_site_fract_x
_atom_site_fract_y
_atom_site_fract_z
_atom_site_U_iso_or_equiv
_atom_site_adp_type
_atom_site_occupancy
_atom_site_symmetry_multiplicity
_atom_site_calc_flag
_atom_site_refinement_flags
S S 0.53569(5) 0.159204(19) 0.63446(2) 0.01581(7) Uani 1 1 d .
N1 N 0.40975(16) 0.33424(7) 0.77080(7) 0.01478(16) Uani 1 1 d .
N3 N 0.77783(17) 0.22202(7) 0.85931(7) 0.01618(16) Uani 1 1 d .
H03 H 0.791(3) 0.2620(12) 0.9220(13) 0.024(3) Uiso 1 1 d .
C2 C 0.57492(18) 0.24381(8) 0.76185(8) 0.01325(17) Uani 1 1 d .
C11 C 0.1802(2) 0.36309(8) 0.67086(9) 0.01822(19) Uani 1 1 d .
H11A H 0.2529 0.3904 0.5999 0.027 Uiso 1 1 calc R
H11B H 0.0676 0.4234 0.6981 0.027 Uiso 1 1 calc R
H11C H 0.0664 0.2948 0.6476 0.027 Uiso 1 1 calc R
C12 C 0.4544(2) 0.40528(8) 0.88166(9) 0.01913(19) Uani 1 1 d .
H12A H 0.4371 0.3577 0.9526 0.029 Uiso 1 1 calc R
H12B H 0.3162 0.4667 0.8720 0.029 Uiso 1 1 calc R
H12C H 0.6395 0.4390 0.8946 0.029 Uiso 1 1 calc R
C31 C 0.97124(19) 0.12732(9) 0.86362(9) 0.01860(19) Uani 1 1 d .
H31A H 0.8715 0.0544 0.8614 0.028 Uiso 1 1 calc R
H31B H 1.1103 0.1318 0.9396 0.028 Uiso 1 1 calc R
H31C H 1.0623 0.1319 0.7928 0.028 Uiso 1 1 calc R

loop_
_atom_site_aniso_label
_atom_site_aniso_U_11
_atom_site_aniso_U_22
_atom_site_aniso_U_33
_atom_site_aniso_U_23
_atom_site_aniso_U_13
_atom_site_aniso_U_12
S 0.01647(12) 0.01656(12) 0.01374(11) -0.00273(8) 0.00128(8) -0.00009(8)
N1 0.0145(4) 0.0156(4) 0.0134(3) -0.0011(3) 0.0006(3) 0.0016(3)
N3 0.0161(4) 0.0181(4) 0.0134(3) -0.0018(3) 0.0005(3) 0.0034(3)
C2 0.0125(4) 0.0143(4) 0.0132(4) 0.0007(3) 0.0032(3) -0.0024(3)
C11 0.0150(4) 0.0201(4) 0.0181(4) 0.0015(3) -0.0005(3) 0.0028(3)
C12 0.0232(5) 0.0176(4) 0.0159(4) -0.0031(3) 0.0022(4) 0.0043(4)
C31 0.0159(4) 0.0201(4) 0.0188(4) 0.0009(3) 0.0009(3) 0.0042(3)

loop_
_atom_type_symbol
_atom_type_description
_atom_type_scat_dispersion_real
_atom_type_scat_dispersion_imag
_atom_type_scat_source
C C 0.0033 0.0016 'International Tables Vol C Tables 4.2.6.8 and 6.1.1.4'
H H 0.0000 0.0000 'International Tables Vol C Tables 4.2.6.8 and 6.1.1.4'
N N 0.0061 0.0033 'International Tables Vol C Tables 4.2.6.8 and 6.1.1.4'
S S 0.1246 0.1234 'International Tables Vol C Tables 4.2.6.8 and 6.1.1.4'

loop_
_geom_angle_atom_site_label_1
_geom_angle_atom_site_label_2
_geom_angle_atom_site_label_3
_geom_angle
C2 N1 C11 120.98(8)
C2 N1 C12 120.64(8)
C11 N1 C12 118.37(8)
C2 N3 C31 123.40(8)
N3 C2 N1 117.02(8)
N3 C2 S 120.25(7)
N1 C2 S 122.73(7)

loop_
_geom_bond_atom_site_label_1
_geom_bond_atom_site_label_2
_geom_bond_distance
S C2 1.7032(9)
N1 C2 1.3481(12)
N1 C11 1.4626(12)
N1 C12 1.4634(11)
N3 C2 1.3480(11)
N3 C31 1.4543(12)

loop_
_geom_hbond_atom_site_label_D
_geom_hbond_atom_site_label_H
_geom_hbond_atom_site_label_A
_geom_hbond_distance_DH
_geom_hbond_distance_HA
_geom_hbond_distance_DA
_geom_hbond_angle_DHA
_geom_hbond_site_symmetry_A
N3 H03 S 0.830(14) 2.599(14) 3.3685(8) 155.0(12) 4_666
C12 H12B S 0.98 2.83 3.8049(10) 173.0 2_556

loop_
_geom_torsion_atom_site_label_1
_geom_torsion_atom_site_label_2
_geom_torsion_atom_site_label_3
_geom_torsion_atom_site_label_4
_geom_torsion
C31 N3 C2 N1 179.68(8)
C31 N3 C2 S -0.48(13)
C11 N1 C2 N3 -178.65(8)
C12 N1 C2 N3 0.69(13)
C11 N1 C2 S 1.51(12)
C12 N1 C2 S -179.16(7)

loop_
_cod_related_entry_id
_cod_related_entry_database
_cod_related_entry_code
1 ChemSpider 2060159
